data_1515689
loop_
_publ_author_name
'Murahashi, Tetsuro'
'Usui, Kentaro'
'Inoue, Ryou'
'Ogoshi, Sensuke'
'Kurosawa, Hideo'

_publ_section_title
;
 Metallocenoids of platinum: Syntheses and structures of triangular
 triplatinum sandwich complexes of cycloheptatrienyl
;
_journal_issue 1
_journal_name_full 'Chemical Science'
_journal_page_first 117
_journal_paper_doi 10.1039/c0sc00269k
_journal_volume 2
_journal_year 2011
_chemical_formula_moiety 'C81 H70 B F4 N P4 Pt2 '
_chemical_formula_sum 'C81 H70 B F4 N P4 Pt2'
_chemical_formula_weight 1658.33
_space_group_IT_number 15
_symmetry_cell_setting monoclinic
_symmetry_Int_Tables_number 15
_symmetry_space_group_name_Hall '-C 2yc'
_symmetry_space_group_name_H-M 'C 1 2/c 1'
_audit_creation_date 'Fri May 8 18:41:26 2009'
_audit_creation_method 'by teXsan'
_cell_angle_alpha 90
_cell_angle_beta 103.616(2)
_cell_angle_gamma 90
_cell_formula_units_Z 4
_cell_length_a 27.639(3)
_cell_length_b 14.661(2)
_cell_length_c 17.671(2)
_cell_measurement_reflns_used 12097
_cell_measurement_temperature 123.2
_cell_measurement_theta_max 27.4
_cell_measurement_theta_min 3.0
_cell_volume 6959.3(14)
_computing_cell_refinement PROCESS-AUTO
_computing_data_collection PROCESS-AUTO
_computing_data_reduction 'teXsan Ver. 1.11'
_computing_publication_material 'teXsan Ver. 1.11'
_computing_structure_refinement SHELXL97
_computing_structure_solution 'DIRDIF94 (PATTY)'
_diffrn_detector_area_resol_mean 10.00
_diffrn_measurement_device_type 'Rigaku RAXIS-RAPID Imaging Plate'
_diffrn_measurement_method \w
_diffrn_radiation_type 'Mo K\a'
_diffrn_radiation_wavelength 0.7107
_diffrn_reflns_av_R_equivalents 0.091
_diffrn_reflns_limit_h_max 35
_diffrn_reflns_limit_h_min -35
_diffrn_reflns_limit_k_max 18
_diffrn_reflns_limit_k_min -18
_diffrn_reflns_limit_l_max 22
_diffrn_reflns_limit_l_min -22
_diffrn_reflns_number 32546
_diffrn_reflns_theta_max 27.43
_exptl_absorpt_coefficient_mu 4.148
_exptl_absorpt_correction_type none
_exptl_crystal_colour yellow
_exptl_crystal_density_diffrn 1.583
_exptl_crystal_density_method 'not measured'
_exptl_crystal_description block
_exptl_crystal_size_max 0.200
_exptl_crystal_size_mid 0.200
_exptl_crystal_size_min 0.100
_refine_diff_density_max 2.19
_refine_diff_density_min -2.23
_refine_ls_extinction_coef 0.0000
_refine_ls_extinction_expression Fc^*^=kFc[1+0.001xFc^2^\l^3^/sin(2\q)]^-1/4^
_refine_ls_extinction_method SHELXL
_refine_ls_goodness_of_fit_ref 1.006
_refine_ls_hydrogen_treatment noref
_refine_ls_number_parameters 430
_refine_ls_number_reflns 6191
_refine_ls_R_factor_gt 0.0494
_refine_ls_shift/su_max 1.0580
_refine_ls_structure_factor_coef Fsqd
_refine_ls_weighting_details 'w = 1/[\s^2^(Fo^2^) + (0.1000P)^2^+0.0000P] where P=(Fo^2^+2Fc^2^)/3'
_refine_ls_weighting_scheme calc
_refine_ls_wR_factor_ref 0.1489
_reflns_number_gt 6191
_reflns_number_total 7914
_reflns_threshold_expression >2.0sigma(I)
_cod_data_source_file c0sc00269k.txt
_cod_data_source_block usui6
_cod_original_cell_volume 6959(1)
_cod_original_formula_sum 'C81 H70 B F4 N P4 Pt2 '
_cod_database_code 1515689

loop_
_symmetry_equiv_pos_as_xyz
x,y,z
-x,y,1/2-z
-x,-y,-z
x,-y,1/2+z
1/2+x,1/2+y,z
1/2-x,1/2+y,1/2-z
1/2-x,1/2-y,-z
1/2+x,1/2-y,1/2+z

loop_
_atom_site_label
_atom_site_type_symbol
_atom_site_fract_x
_atom_site_fract_y
_atom_site_fract_z
_atom_site_U_iso_or_equiv
_atom_site_adp_type
_atom_site_occupancy
_atom_site_calc_flag
_atom_site_refinement_flags
Pt(1) Pt 0.09185(1) 0.03298(2) 0.27780(1) 0.0202(1) Uani 1.00 d .
P(1) P 0.11853(5) 0.1510(1) 0.21354(9) 0.0196(3) Uani 1.00 d .
P(2) P 0.15046(5) -0.0788(1) 0.28584(9) 0.0206(3) Uani 1.00 d .
F(1) F 0.0671(3) 0.4894(6) 0.5042(6) 0.044(2) Uani 0.50 d P
F(2) F 0.1008(4) 0.5140(7) 0.6289(6) 0.048(2) Uani 0.50 d P
F(3) F 0.0280(4) 0.4403(8) 0.5902(6) 0.055(2) Uani 0.50 d P
F(4) F 0.1032(4) 0.3722(6) 0.5853(5) 0.048(2) Uani 0.50 d P
N(1) N 0.4870(8) 0.102(2) 0.785(1) 0.09231(8) Uiso 0.50 d P
C(1) C 0.0000 0.106(3) 0.2500 0.0796(1) Uiso 0.50 d SP
C(2) C 0.0242(6) 0.068(1) 0.311(1) 0.03212(4) Uiso 0.50 d P
C(3) C 0.0382(4) -0.023(1) 0.3325(7) 0.01506(3) Uiso 0.50 d P
C(4) C 0.0168(3) -0.1105(7) 0.2876(6) 0.00849(2) Uiso 0.50 d P
C(5) C 0.1288(2) 0.2554(4) 0.2710(3) 0.023(1) Uani 1.00 d .
C(6) C 0.1169(2) 0.2581(5) 0.3443(4) 0.031(1) Uani 1.00 d .
C(7) C 0.1213(3) 0.3383(6) 0.3865(4) 0.041(2) Uani 1.00 d .
C(8) C 0.1387(3) 0.4169(6) 0.3565(5) 0.044(2) Uani 1.00 d .
C(9) C 0.1520(2) 0.4152(5) 0.2853(4) 0.035(2) Uani 1.00 d .
C(10) C 0.1476(2) 0.3345(5) 0.2432(4) 0.029(1) Uani 1.00 d .
C(11) C 0.0711(2) 0.1816(4) 0.1256(4) 0.023(1) Uani 1.00 d .
C(12) C 0.0524(3) 0.2682(6) 0.1110(6) 0.064(3) Uani 1.00 d .
C(13) C 0.0155(4) 0.2874(7) 0.0432(7) 0.094(5) Uani 1.00 d .
C(14) C -0.0034(3) 0.2181(5) -0.0090(5) 0.042(2) Uani 1.00 d .
C(15) C 0.0135(2) 0.1312(5) 0.0071(4) 0.030(1) Uani 1.00 d .
C(16) C 0.0503(2) 0.1130(5) 0.0737(4) 0.027(1) Uani 1.00 d .
C(17) C 0.1767(2) 0.1410(4) 0.1808(3) 0.020(1) Uani 1.00 d .
C(18) C 0.1772(2) 0.1121(5) 0.1055(4) 0.025(1) Uani 1.00 d .
C(19) C 0.2227(3) 0.0995(5) 0.0851(4) 0.030(1) Uani 1.00 d .
C(20) C 0.2667(2) 0.1137(5) 0.1387(4) 0.032(2) Uani 1.00 d .
C(21) C 0.2671(2) 0.1413(5) 0.2140(4) 0.032(2) Uani 1.00 d .
C(22) C 0.2221(2) 0.1555(5) 0.2341(4) 0.026(1) Uani 1.00 d .
C(23) C 0.2103(2) -0.0600(5) 0.3547(3) 0.021(1) Uani 1.00 d .
C(24) C 0.2445(2) -0.1324(5) 0.3761(4) 0.028(1) Uani 1.00 d .
C(25) C 0.2911(2) -0.1158(6) 0.4253(4) 0.037(2) Uani 1.00 d .
C(26) C 0.3040(3) -0.0304(6) 0.4523(5) 0.040(2) Uani 1.00 d .
C(27) C 0.2706(3) 0.0426(5) 0.4342(4) 0.037(2) Uani 1.00 d .
C(28) C 0.2226(3) 0.0253(4) 0.3866(4) 0.027(1) Uani 1.00 d .
C(29) C 0.1645(2) -0.1046(4) 0.1920(3) 0.022(1) Uani 1.00 d .
C(30) C 0.1245(2) -0.1116(5) 0.1265(4) 0.027(1) Uani 1.00 d .
C(31) C 0.1326(2) -0.1334(5) 0.0542(4) 0.034(2) Uani 1.00 d .
C(32) C 0.1807(3) -0.1485(5) 0.0455(4) 0.035(2) Uani 1.00 d .
C(33) C 0.2206(2) -0.1415(5) 0.1093(4) 0.034(2) Uani 1.00 d .
C(34) C 0.2133(2) -0.1195(5) 0.1825(4) 0.027(1) Uani 1.00 d .
C(35) C 0.1308(2) -0.1889(5) 0.3174(4) 0.030(1) Uani 1.00 d .
C(36) C 0.1297(2) -0.1984(6) 0.3959(4) 0.039(2) Uani 1.00 d .
C(37) C 0.1083(3) -0.2742(7) 0.4218(5) 0.055(3) Uani 1.00 d .
C(38) C 0.0876(3) -0.3423(6) 0.3691(6) 0.055(3) Uani 1.00 d .
C(39) C 0.0903(3) -0.3367(6) 0.2914(6) 0.050(2) Uani 1.00 d .
C(40) C 0.1113(2) -0.2596(5) 0.2654(4) 0.036(2) Uani 1.00 d .
C(41) C 0.5000 0.047(2) 0.7500 0.11196(9) Uiso 1.00 d S
C(42) C 0.4811(6) 0.003(1) 0.814(1) 0.04655(5) Uiso 0.50 d P
C(43) C 0.0172(5) 0.0927(10) 0.2812(10) 0.02079(3) Uiso 0.50 d P
C(44) C 0.0340(6) 0.033(1) 0.338(1) 0.03112(4) Uiso 0.50 d P
C(45) C 0.0401(5) -0.062(1) 0.3273(9) 0.03423(5) Uiso 0.50 d P
C(46) C 0.0000 -0.120(2) 0.2500 0.06451(10) Uiso 0.50 d SP
B(1) B 0.0818(7) 0.443(1) 0.576(1) 0.04290(5) Uiso 0.50 d P
H(1) H 0.0655 0.3168 0.1473 0.0751 Uiso 1.00 calc .
H(2) H 0.0024 0.3488 0.0354 0.1115 Uiso 1.00 calc .
H(3) H -0.0283 0.2316 -0.0558 0.0507 Uiso 1.00 calc .
H(4) H 0.0002 0.0820 -0.0284 0.0369 Uiso 1.00 calc .
H(5) H 0.0614 0.0511 0.0857 0.0316 Uiso 1.00 calc .
H(6) H 0.1466 0.1019 0.0680 0.0300 Uiso 1.00 calc .
H(7) H 0.2224 0.0800 0.0329 0.0365 Uiso 1.00 calc .
H(8) H 0.2979 0.1055 0.1240 0.0364 Uiso 1.00 calc .
H(9) H 0.2978 0.1502 0.2524 0.0398 Uiso 1.00 calc .
H(10) H 0.2220 0.1759 0.2857 0.0308 Uiso 1.00 calc .
H(11) H 0.2354 -0.1928 0.3561 0.0325 Uiso 1.00 calc .
H(12) H 0.3142 -0.1646 0.4404 0.0448 Uiso 1.00 calc .
H(13) H 0.3369 -0.0186 0.4827 0.0480 Uiso 1.00 calc .
H(14) H 0.2792 0.1024 0.4560 0.0431 Uiso 1.00 calc .
H(15) H 0.1997 0.0741 0.3747 0.0338 Uiso 1.00 calc .
H(16) H 0.1443 -0.1512 0.4327 0.0474 Uiso 1.00 calc .
H(17) H 0.1076 -0.2804 0.4757 0.0660 Uiso 1.00 calc .
H(18) H 0.0711 -0.3929 0.3867 0.0638 Uiso 1.00 calc .
H(19) H 0.0776 -0.3857 0.2553 0.0593 Uiso 1.00 calc .
H(20) H 0.1122 -0.2538 0.2115 0.0415 Uiso 1.00 calc .
H(21) H 0.0913 -0.1013 0.1328 0.0328 Uiso 1.00 calc .
H(22) H 0.1046 -0.1371 0.0096 0.0394 Uiso 1.00 calc .
H(23) H 0.1862 -0.1665 -0.0041 0.0413 Uiso 1.00 calc .
H(24) H 0.2539 -0.1500 0.1032 0.0404 Uiso 1.00 calc .
H(25) H 0.2410 -0.1152 0.2265 0.0316 Uiso 1.00 calc .
H(26) H 0.1047 0.2039 0.3646 0.0376 Uiso 1.00 calc .
H(27) H 0.1128 0.3411 0.4353 0.0503 Uiso 1.00 calc .
H(28) H 0.1411 0.4731 0.3857 0.0513 Uiso 1.00 calc .
H(29) H 0.1639 0.4699 0.2650 0.0436 Uiso 1.00 calc .
H(30) H 0.1573 0.3327 0.1943 0.0340 Uiso 1.00 calc .

loop_
_atom_site_aniso_label
_atom_site_aniso_U_11
_atom_site_aniso_U_22
_atom_site_aniso_U_33
_atom_site_aniso_U_12
_atom_site_aniso_U_13
_atom_site_aniso_U_23
Pt(1) 0.0166(2) 0.0250(2) 0.0199(2) 0.00439(8) 0.0063(1) 0.00622(9)
P(1) 0.0170(7) 0.0237(8) 0.0185(7) 0.0011(6) 0.0052(6) 0.0042(6)
P(2) 0.0163(7) 0.0257(9) 0.0201(7) 0.0041(6) 0.0047(6) 0.0048(6)
F(1) 0.028(4) 0.025(4) 0.065(6) -0.001(3) -0.017(4) 0.011(4)
F(2) 0.052(5) 0.044(5) 0.046(6) -0.017(4) 0.010(4) -0.027(4)
F(3) 0.049(6) 0.072(7) 0.045(6) -0.020(5) 0.013(4) -0.007(5)
F(4) 0.066(6) 0.046(5) 0.046(5) -0.025(4) 0.043(5) -0.018(4)
C(5) 0.017(3) 0.030(4) 0.017(3) 0.004(2) -0.003(2) 0.000(2)
C(6) 0.028(3) 0.042(4) 0.023(3) 0.004(3) 0.005(3) -0.002(3)
C(7) 0.038(4) 0.067(6) 0.019(3) 0.003(4) 0.005(3) -0.012(3)
C(8) 0.031(4) 0.054(5) 0.041(4) -0.002(3) -0.005(3) -0.033(4)
C(9) 0.026(3) 0.037(4) 0.038(4) -0.004(3) 0.002(3) -0.011(3)
C(10) 0.021(3) 0.036(4) 0.028(3) 0.000(3) 0.002(2) -0.002(3)
C(11) 0.019(3) 0.027(3) 0.023(3) -0.004(2) 0.006(2) 0.005(3)
C(12) 0.057(5) 0.026(4) 0.079(7) 0.002(3) -0.045(5) 0.008(4)
C(13) 0.089(7) 0.034(5) 0.110(9) -0.002(5) -0.075(7) 0.019(6)
C(14) 0.036(4) 0.034(4) 0.043(4) -0.004(3) -0.016(3) 0.015(4)
C(15) 0.026(3) 0.047(4) 0.019(3) -0.001(3) 0.008(2) -0.003(3)
C(16) 0.028(3) 0.031(4) 0.020(3) 0.007(3) 0.002(2) 0.002(3)
C(17) 0.020(3) 0.018(3) 0.025(3) 0.002(2) 0.006(2) 0.005(2)
C(18) 0.019(3) 0.035(4) 0.023(3) 0.002(2) 0.008(2) 0.003(3)
C(19) 0.035(4) 0.032(4) 0.030(3) 0.005(3) 0.021(3) 0.003(3)
C(20) 0.020(3) 0.034(4) 0.045(4) 0.009(3) 0.014(3) 0.014(3)
C(21) 0.027(3) 0.034(4) 0.034(4) 0.003(3) 0.003(3) 0.014(3)
C(22) 0.021(3) 0.032(4) 0.025(3) -0.001(2) 0.006(2) 0.002(3)
C(23) 0.022(3) 0.025(3) 0.016(3) 0.000(2) 0.004(2) 0.000(2)
C(24) 0.021(3) 0.035(4) 0.024(3) 0.004(2) -0.001(2) -0.009(3)
C(25) 0.023(3) 0.056(5) 0.029(4) 0.010(3) 0.001(3) -0.001(3)
C(26) 0.020(3) 0.070(6) 0.031(4) -0.007(3) 0.007(3) -0.006(4)
C(27) 0.040(4) 0.046(5) 0.025(4) -0.015(3) 0.006(3) -0.009(3)
C(28) 0.030(3) 0.029(4) 0.022(3) 0.004(2) 0.008(3) 0.001(3)
C(29) 0.021(3) 0.023(3) 0.021(3) 0.002(2) 0.005(2) 0.004(2)
C(30) 0.018(3) 0.033(4) 0.027(3) 0.002(2) 0.003(2) 0.003(3)
C(31) 0.027(3) 0.047(4) 0.024(3) -0.005(3) -0.003(3) 0.003(3)
C(32) 0.038(4) 0.045(5) 0.022(3) -0.007(3) 0.006(3) -0.004(3)
C(33) 0.022(3) 0.045(4) 0.037(4) -0.004(3) 0.008(3) -0.005(3)
C(34) 0.025(3) 0.035(4) 0.020(3) 0.000(2) 0.004(2) -0.005(3)
C(35) 0.012(3) 0.038(4) 0.037(4) 0.000(2) 0.001(2) 0.014(3)
C(36) 0.024(3) 0.052(5) 0.035(4) -0.004(3) -0.004(3) 0.024(4)
C(37) 0.031(4) 0.075(6) 0.052(5) -0.010(4) -0.002(3) 0.041(5)
C(38) 0.039(4) 0.055(6) 0.065(6) -0.023(4) -0.004(4) 0.033(5)
C(39) 0.031(4) 0.042(5) 0.068(6) -0.009(3) -0.003(4) 0.020(4)
C(40) 0.023(3) 0.034(4) 0.049(4) 0.001(3) 0.007(3) 0.018(3)

loop_
_atom_type_symbol
_atom_type_description
_atom_type_scat_dispersion_real
_atom_type_scat_dispersion_imag
_atom_type_scat_source
Pt Pt -1.703 8.390
;International Tables for Crystallography
(1992, Vol. C, Tables 4.2.6.8 and 6.1.1.4)
;
C C 0.003 0.002
;International Tables for Crystallography
(1992, Vol. C, Tables 4.2.6.8 and 6.1.1.4)
;
H H 0.000 0.000
;International Tables for Crystallography
(1992, Vol. C, Table 6.1.1.4)
;
P P 0.102 0.094
;International Tables for Crystallography
(1992, Vol. C, Tables 4.2.6.8 and 6.1.1.4)
;
B B 0.001 0.001
;International Tables for Crystallography
(1992, Vol. C, Tables 4.2.6.8 and 6.1.1.4)
;
F F 0.017 0.010
;International Tables for Crystallography
(1992, Vol. C, Tables 4.2.6.8 and 6.1.1.4)
;
N N 0.006 0.003
;International Tables for Crystallography
(1992, Vol. C, Tables 4.2.6.8 and 6.1.1.4)
;

loop_
_geom_angle_atom_site_label_1
_geom_angle_atom_site_label_2
_geom_angle_atom_site_label_3
_geom_angle
_geom_angle_site_symmetry_1
_geom_angle_site_symmetry_3
_geom_angle_publ_flag
P(1) Pt(1) P(2) 105.49(6) . . yes
P(1) Pt(1) C(2) 111.0(5) . . yes
P(1) Pt(1) C(3) 149.6(4) . . yes
P(1) Pt(1) C(43) 97.1(4) . . yes
P(1) Pt(1) C(44) 128.3(5) . . yes
P(1) Pt(1) C(45) 161.0(4) . . yes
P(2) Pt(1) C(2) 143.4(5) . . yes
P(2) Pt(1) C(3) 104.9(4) . . yes
P(2) Pt(1) C(43) 156.4(4) . . yes
P(2) Pt(1) C(44) 125.2(5) . . yes
P(2) Pt(1) C(45) 92.1(5) . . yes
C(2) Pt(1) C(3) 38.6(7) . . yes
C(2) Pt(1) C(43) 16.3(7) . . yes
C(2) Pt(1) C(44) 19.1(7) . . yes
C(2) Pt(1) C(45) 51.9(7) . . yes
C(3) Pt(1) C(43) 52.7(6) . . yes
C(3) Pt(1) C(44) 22.7(7) . . yes
C(3) Pt(1) C(45) 14.4(7) . . yes
C(43) Pt(1) C(44) 35.3(6) . . yes
C(43) Pt(1) C(45) 64.7(6) . . yes
C(44) Pt(1) C(45) 37.1(7) . . yes
Pt(1) P(1) C(5) 112.7(2) . . yes
Pt(1) P(1) C(11) 110.8(2) . . yes
Pt(1) P(1) C(17) 120.3(2) . . yes
C(5) P(1) C(11) 104.7(3) . . yes
C(5) P(1) C(17) 102.1(3) . . yes
C(11) P(1) C(17) 104.8(3) . . yes
Pt(1) P(2) C(23) 116.7(2) . . yes
Pt(1) P(2) C(29) 113.0(2) . . yes
Pt(1) P(2) C(35) 113.2(2) . . yes
C(23) P(2) C(29) 106.4(3) . . yes
C(23) P(2) C(35) 102.5(3) . . yes
C(29) P(2) C(35) 103.6(3) . . yes
N(1) N(1) C(41) 45(1) 2_656 . yes
N(1) N(1) C(42) 110(1) 2_656 . yes
C(41) N(1) C(42) 65(1) . . yes
C(2) C(1) C(2) 127(3) . 2_555 yes
C(2) C(1) C(43) 14(1) . . yes
C(2) C(1) C(43) 135(4) . 2_555 yes
C(2) C(1) C(43) 135(4) 2_555 . yes
C(2) C(1) C(43) 14(1) 2_555 2_555 yes
C(43) C(1) C(43) 147(6) . 2_555 yes
Pt(1) C(2) C(1) 101(1) . . yes
Pt(1) C(2) C(3) 69.6(9) . . yes
Pt(1) C(2) C(43) 91(2) . . yes
Pt(1) C(2) C(43) 102(1) . 2_555 yes
Pt(1) C(2) C(44) 78(2) . . yes
C(1) C(2) C(3) 134(2) . . yes
C(1) C(2) C(43) 15(1) . . yes
C(1) C(2) C(43) 14(1) . 2_555 yes
C(1) C(2) C(44) 160(3) . . yes
C(3) C(2) C(43) 141(2) . . yes
C(3) C(2) C(43) 121(1) . 2_555 yes
C(3) C(2) C(44) 26(1) . . yes
C(43) C(2) C(43) 28(1) . 2_555 yes
C(43) C(2) C(44) 167(4) . . yes
C(43) C(2) C(44) 145(2) 2_555 . yes
Pt(1) C(3) C(2) 71.9(10) . . yes
Pt(1) C(3) C(4) 108.0(8) . . yes
Pt(1) C(3) C(44) 79(1) . . yes
Pt(1) C(3) C(45) 102(2) . . yes
C(2) C(3) C(4) 126(1) . . yes
C(2) C(3) C(44) 22(1) . . yes
C(2) C(3) C(45) 155(2) . . yes
C(4) C(3) C(44) 145(1) . . yes
C(4) C(3) C(45) 31(1) . . yes
C(44) C(3) C(45) 176(2) . . yes
C(3) C(4) C(4) 124.0(6) . 2_555 yes
C(3) C(4) C(45) 16(1) . . yes
C(3) C(4) C(46) 134(2) . . yes
C(4) C(4) C(45) 138(1) 2_555 . yes
C(4) C(4) C(46) 10(2) 2_555 . yes
C(45) C(4) C(46) 149(2) . . yes
P(1) C(5) C(6) 119.7(5) . . yes
P(1) C(5) C(10) 121.4(5) . . yes
C(6) C(5) C(10) 118.9(6) . . yes
C(5) C(6) C(7) 120.6(7) . . yes
C(6) C(7) C(8) 119.4(7) . . yes
C(7) C(8) C(9) 121.0(7) . . yes
C(8) C(9) C(10) 119.4(7) . . yes
C(5) C(10) C(9) 120.6(7) . . yes
P(1) C(11) C(12) 123.1(5) . . yes
P(1) C(11) C(16) 118.8(5) . . yes
C(12) C(11) C(16) 117.9(6) . . yes
C(11) C(12) C(13) 120.7(8) . . yes
C(12) C(13) C(14) 120.2(8) . . yes
C(13) C(14) C(15) 119.1(7) . . yes
C(14) C(15) C(16) 120.3(6) . . yes
C(11) C(16) C(15) 121.7(6) . . yes
P(1) C(17) C(18) 121.9(4) . . yes
P(1) C(17) C(22) 119.2(5) . . yes
C(18) C(17) C(22) 118.7(6) . . yes
C(17) C(18) C(19) 119.7(5) . . yes
C(18) C(19) C(20) 120.4(6) . . yes
C(19) C(20) C(21) 120.9(6) . . yes
C(20) C(21) C(22) 118.9(5) . . yes
C(17) C(22) C(21) 121.4(6) . . yes
P(2) C(23) C(24) 120.6(5) . . yes
P(2) C(23) C(28) 120.4(5) . . yes
C(24) C(23) C(28) 119.1(5) . . yes
C(23) C(24) C(25) 119.8(6) . . yes
C(24) C(25) C(26) 120.5(7) . . yes
C(25) C(26) C(27) 121.4(6) . . yes
C(26) C(27) C(28) 118.3(7) . . yes
C(23) C(28) C(27) 120.7(6) . . yes
P(2) C(29) C(30) 117.8(5) . . yes
P(2) C(29) C(34) 123.4(4) . . yes
C(30) C(29) C(34) 118.7(6) . . yes
C(29) C(30) C(31) 120.7(6) . . yes
C(30) C(31) C(32) 120.2(5) . . yes
C(31) C(32) C(33) 119.9(7) . . yes
C(32) C(33) C(34) 120.7(6) . . yes
C(29) C(34) C(33) 119.8(5) . . yes
P(2) C(35) C(36) 117.8(5) . . yes
P(2) C(35) C(40) 123.2(6) . . yes
C(36) C(35) C(40) 118.6(7) . . yes
C(35) C(36) C(37) 121.1(7) . . yes
C(36) C(37) C(38) 119.6(8) . . yes
C(37) C(38) C(39) 120.5(9) . . yes
C(38) C(39) C(40) 119.6(8) . . yes
C(35) C(40) C(39) 120.5(7) . . yes
N(1) C(41) N(1) 88(2) . 2_656 yes
N(1) C(41) C(42) 71(1) . . yes
N(1) C(41) C(42) 159(2) . 2_656 yes
N(1) C(41) C(42) 159(2) 2_656 . yes
N(1) C(41) C(42) 71(1) 2_656 2_656 yes
C(42) C(41) C(42) 128(2) . 2_656 yes
N(1) C(42) C(41) 43(1) . . yes
Pt(1) C(43) C(1) 124(2) . . yes
Pt(1) C(43) C(2) 72(2) . . yes
Pt(1) C(43) C(2) 106.9(10) . 2_555 yes
Pt(1) C(43) C(43) 118(1) . 2_555 yes
Pt(1) C(43) C(44) 66.9(10) . . yes
C(1) C(43) C(2) 150(3) . . yes
C(1) C(43) C(2) 29(3) . 2_555 yes
C(1) C(43) C(43) 16(3) . 2_555 yes
C(1) C(43) C(44) 150(3) . . yes
C(2) C(43) C(2) 129(2) . 2_555 yes
C(2) C(43) C(43) 137(2) . 2_555 yes
C(2) C(43) C(44) 6(2) . . yes
C(2) C(43) C(43) 13.8(9) 2_555 2_555 yes
C(2) C(43) C(44) 125(1) 2_555 . yes
C(43) C(43) C(44) 135(1) 2_555 . yes
Pt(1) C(44) C(2) 82(2) . . yes
Pt(1) C(44) C(3) 78(1) . . yes
Pt(1) C(44) C(43) 77(1) . . yes
Pt(1) C(44) C(45) 78(1) . . yes
C(2) C(44) C(3) 131(2) . . yes
C(2) C(44) C(43) 6(1) . . yes
C(2) C(44) C(45) 130(2) . . yes
C(3) C(44) C(43) 125(2) . . yes
C(3) C(44) C(45) 1.3(10) . . yes
C(43) C(44) C(45) 124(1) . . yes
Pt(1) C(45) C(3) 63(2) . . yes
Pt(1) C(45) C(4) 118(1) . . yes
Pt(1) C(45) C(44) 64(1) . . yes
Pt(1) C(45) C(46) 109.2(9) . . yes
C(3) C(45) C(4) 132(2) . . yes
C(3) C(45) C(44) 1(1) . . yes
C(3) C(45) C(46) 122(2) . . yes
C(4) C(45) C(44) 130(1) . . yes
C(4) C(45) C(46) 12(1) . . yes
C(44) C(45) C(46) 120(1) . . yes
C(4) C(46) C(4) 158(5) . 2_555 yes
C(4) C(46) C(45) 18(1) . . yes
C(4) C(46) C(45) 140(3) . 2_555 yes
C(4) C(46) C(45) 140(3) 2_555 . yes
C(4) C(46) C(45) 18(1) 2_555 2_555 yes
C(45) C(46) C(45) 122(2) . 2_555 yes
F(1) B(1) F(2) 102(1) . . yes
F(1) B(1) F(3) 94(1) . . yes
F(1) B(1) F(4) 124(1) . . yes
F(2) B(1) F(3) 97(1) . . yes
F(2) B(1) F(4) 117(1) . . yes
F(3) B(1) F(4) 114(1) . . yes

loop_
_geom_bond_atom_site_label_1
_geom_bond_atom_site_label_2
_geom_bond_distance
_geom_bond_site_symmetry_2
_geom_bond_publ_flag
Pt(1) P(1) 2.286(2) . yes
Pt(1) P(2) 2.285(2) . yes
Pt(1) C(2) 2.15(2) . yes
Pt(1) C(3) 2.12(1) . yes
Pt(1) C(43) 2.25(1) . yes
Pt(1) C(44) 2.12(2) . yes
Pt(1) C(45) 2.31(2) . yes
P(1) C(5) 1.821(6) . yes
P(1) C(11) 1.838(6) . yes
P(1) C(17) 1.839(6) . yes
P(2) C(23) 1.829(5) . yes
P(2) C(29) 1.831(7) . yes
P(2) C(35) 1.831(7) . yes
F(1) B(1) 1.41(2) . yes
F(2) B(1) 1.41(2) . yes
F(3) B(1) 1.57(2) . yes
F(4) B(1) 1.19(2) . yes
N(1) N(1) 1.58(5) 2_656 yes
N(1) C(41) 1.13(3) . yes
N(1) C(42) 1.56(3) . yes
C(1) C(2) 1.25(3) . yes
C(1) C(2) 1.25(3) 2_555 yes
C(1) C(43) 0.67(2) . yes
C(1) C(43) 0.67(2) 2_555 yes
C(2) C(3) 1.41(3) . yes
C(2) C(43) 0.63(3) . yes
C(2) C(43) 1.79(2) 2_555 yes
C(2) C(44) 0.71(3) . yes
C(3) C(4) 1.55(2) . yes
C(3) C(44) 0.83(3) . yes
C(3) C(45) 0.59(3) . yes
C(4) C(4) 1.43(2) 2_555 yes
C(4) C(45) 1.09(2) . yes
C(4) C(46) 0.73(1) . yes
C(5) C(6) 1.411(9) . yes
C(5) C(10) 1.406(9) . yes
C(6) C(7) 1.38(1) . yes
C(7) C(8) 1.40(1) . yes
C(8) C(9) 1.39(1) . yes
C(9) C(10) 1.39(1) . yes
C(11) C(12) 1.37(1) . yes
C(11) C(16) 1.391(9) . yes
C(12) C(13) 1.41(1) . yes
C(13) C(14) 1.39(1) . yes
C(14) C(15) 1.36(1) . yes
C(15) C(16) 1.389(8) . yes
C(17) C(18) 1.398(9) . yes
C(17) C(22) 1.396(7) . yes
C(18) C(19) 1.400(10) . yes
C(19) C(20) 1.371(8) . yes
C(20) C(21) 1.39(1) . yes
C(21) C(22) 1.389(10) . yes
C(23) C(24) 1.414(9) . yes
C(23) C(28) 1.381(9) . yes
C(24) C(25) 1.395(8) . yes
C(25) C(26) 1.36(1) . yes
C(26) C(27) 1.40(1) . yes
C(27) C(28) 1.416(10) . yes
C(29) C(30) 1.403(8) . yes
C(29) C(34) 1.413(9) . yes
C(30) C(31) 1.386(10) . yes
C(31) C(32) 1.39(1) . yes
C(32) C(33) 1.384(9) . yes
C(33) C(34) 1.39(1) . yes
C(35) C(36) 1.40(1) . yes
C(35) C(40) 1.405(10) . yes
C(36) C(37) 1.39(1) . yes
C(37) C(38) 1.39(1) . yes
C(38) C(39) 1.39(1) . yes
C(39) C(40) 1.40(1) . yes
C(41) C(42) 1.50(2) . yes
C(41) C(42) 1.50(2) 2_656 yes
C(43) C(43) 1.28(3) 2_555 yes
C(43) C(44) 1.33(2) . yes
C(44) C(45) 1.42(3) . yes
C(45) C(46) 1.76(2) . yes

loop_
_geom_contact_atom_site_label_1
_geom_contact_atom_site_label_2
_geom_contact_distance
_geom_contact_site_symmetry_2
F(1) F(3) 2.95(1) 3_566
F(1) C(26) 3.52(1) 7_556
F(1) C(38) 3.57(1) 1_565
F(2) C(42) 2.69(2) 6_556
F(2) C(9) 2.98(1) 4_565
F(2) C(10) 3.07(1) 4_565
F(2) C(26) 3.29(1) 7_556
F(2) N(1) 3.40(3) 6_556
F(2) C(12) 3.45(1) 4_565
F(3) N(1) 3.32(3) 6_556
F(3) C(41) 3.47(2) 5_455
F(4) C(40) 3.55(1) 4_555
N(1) C(12) 3.02(3) 7_556
N(1) C(13) 3.45(3) 7_556
C(15) C(45) 3.57(2) 4_554
C(21) C(40) 3.599(9) 6_555
C(26) B(1) 3.55(2) 7_556
C(39) C(42) 3.40(2) 7_546
C(42) B(1) 3.02(3) 6_546

loop_
_geom_torsion_atom_site_label_1
_geom_torsion_atom_site_label_2
_geom_torsion_atom_site_label_3
_geom_torsion_atom_site_label_4
_geom_torsion
_geom_torsion_site_symmetry_2
_geom_torsion_site_symmetry_3
_geom_torsion_site_symmetry_4
_geom_torsion_publ_flag
Pt(1) P(1) C(5) C(6) -4.4(5) . . . yes
Pt(1) P(1) C(5) C(10) 176.9(4) . . . yes
Pt(1) P(1) C(11) C(12) 125.0(7) . . . yes
Pt(1) P(1) C(11) C(16) -50.2(6) . . . yes
Pt(1) P(1) C(17) C(18) 94.2(5) . . . yes
Pt(1) P(1) C(17) C(22) -80.7(5) . . . yes
Pt(1) P(2) C(23) C(24) 166.3(5) . . . yes
Pt(1) P(2) C(23) C(28) -13.8(7) . . . yes
Pt(1) P(2) C(29) C(30) -43.4(6) . . . yes
Pt(1) P(2) C(29) C(34) 137.9(5) . . . yes
Pt(1) P(2) C(35) C(36) -73.5(5) . . . yes
Pt(1) P(2) C(35) C(40) 98.7(5) . . . yes
Pt(1) C(2) C(1) C(2) 80.1(9) . . 2_555 yes
Pt(1) C(2) C(1) C(43) -50(8) . . . yes
Pt(1) C(2) C(1) C(43) 95(2) . . 2_555 yes
Pt(1) C(2) C(3) C(4) -99(1) . . . yes
Pt(1) C(2) C(3) C(44) 105(3) . . . yes
Pt(1) C(2) C(3) C(45) -79(5) . . . yes
Pt(1) C(2) C(43) C(1) 130(7) . . . yes
Pt(1) C(2) C(43) C(2) 97(1) . . 2_555 yes
Pt(1) C(2) C(43) C(43) 113(3) . . 2_555 yes
Pt(1) C(2) C(43) C(44) 39(14) . . . yes
Pt(1) C(2) C(43) C(1) -87(2) . 2_555 . yes
Pt(1) C(2) C(43) C(2) 59(3) . 2_555 2_555 yes
Pt(1) C(2) C(43) C(43) -70(4) . 2_555 . yes
Pt(1) C(2) C(43) C(44) 66(1) . 2_555 2_555 yes
Pt(1) C(2) C(44) C(3) -66(3) . . . yes
Pt(1) C(2) C(44) C(43) -40(14) . . . yes
Pt(1) C(2) C(44) C(45) -68(2) . . . yes
Pt(1) C(3) C(2) C(1) 85(2) . . . yes
Pt(1) C(3) C(2) C(43) 65(3) . . . yes
Pt(1) C(3) C(2) C(43) 92(1) . . 2_555 yes
Pt(1) C(3) C(2) C(44) -105(3) . . . yes
Pt(1) C(3) C(4) C(4) -73(1) . . 2_555 yes
Pt(1) C(3) C(4) C(45) 83(3) . . . yes
Pt(1) C(3) C(4) C(46) -73(1) . . . yes
Pt(1) C(3) C(44) C(2) 68(3) . . . yes
Pt(1) C(3) C(44) C(43) 65(2) . . . yes
Pt(1) C(3) C(44) C(45) 110(57) . . . yes
Pt(1) C(3) C(45) C(4) -104(3) . . . yes
Pt(1) C(3) C(45) C(44) -110(58) . . . yes
Pt(1) C(3) C(45) C(46) -96(1) . . . yes
Pt(1) C(43) C(1) C(2) 118(9) . . . yes
Pt(1) C(43) C(1) C(2) 58(4) . . 2_555 yes
Pt(1) C(43) C(1) C(43) 73(2) . . 2_555 yes
Pt(1) C(43) C(2) C(1) -130(7) . . . yes
Pt(1) C(43) C(2) C(3) -58(3) . . . yes
Pt(1) C(43) C(2) C(43) -113(3) . . 2_555 yes
Pt(1) C(43) C(2) C(44) -39(14) . . . yes
Pt(1) C(43) C(2) C(1) -132(3) . 2_555 . yes
Pt(1) C(43) C(2) C(3) 66(1) . 2_555 2_555 yes
Pt(1) C(43) C(2) C(43) -150(4) . 2_555 2_555 yes
Pt(1) C(43) C(2) C(44) 52(4) . 2_555 2_555 yes
Pt(1) C(43) C(43) Pt(1) 127(1) . 2_555 2_555 yes
Pt(1) C(43) C(43) C(1) -116.3(7) . 2_555 . yes
Pt(1) C(43) C(43) C(2) 94(4) . 2_555 . yes
Pt(1) C(43) C(43) C(2) 32(4) . 2_555 2_555 yes
Pt(1) C(43) C(43) C(44) 42(3) . 2_555 2_555 yes
Pt(1) C(43) C(44) C(2) 138(15) . . . yes
Pt(1) C(43) C(44) C(3) -65(2) . . . yes
Pt(1) C(43) C(44) C(45) -66(1) . . . yes
Pt(1) C(44) C(2) C(1) 91(8) . . . yes
Pt(1) C(44) C(2) C(3) 66(3) . . . yes
Pt(1) C(44) C(2) C(43) 40(14) . . . yes
Pt(1) C(44) C(2) C(43) 95(4) . . 2_555 yes
Pt(1) C(44) C(3) C(2) -68(3) . . . yes
Pt(1) C(44) C(3) C(4) -105(3) . . . yes
Pt(1) C(44) C(3) C(45) -110(57) . . . yes
Pt(1) C(44) C(43) C(1) 120(5) . . . yes
Pt(1) C(44) C(43) C(2) -138(15) . . . yes
Pt(1) C(44) C(43) C(2) 94(1) . . 2_555 yes
Pt(1) C(44) C(43) C(43) 108(2) . . 2_555 yes
Pt(1) C(44) C(45) C(3) 68(57) . . . yes
Pt(1) C(44) C(45) C(4) -105(2) . . . yes
Pt(1) C(44) C(45) C(46) -98(1) . . . yes
Pt(1) C(45) C(3) C(2) 72(5) . . . yes
Pt(1) C(45) C(3) C(4) 104(3) . . . yes
Pt(1) C(45) C(3) C(44) 110(58) . . . yes
Pt(1) C(45) C(4) C(3) -78(3) . . . yes
Pt(1) C(45) C(4) C(4) -49(2) . . 2_555 yes
Pt(1) C(45) C(4) C(46) -45(3) . . . yes
Pt(1) C(45) C(44) C(2) 69(3) . . . yes
Pt(1) C(45) C(44) C(3) -68(57) . . . yes
Pt(1) C(45) C(44) C(43) 66(1) . . . yes
Pt(1) C(45) C(46) C(4) 138(3) . . . yes
Pt(1) C(45) C(46) C(4) -49(1) . . 2_555 yes
Pt(1) C(45) C(46) C(45) -57.5(7) . . 2_555 yes
P(1) Pt(1) P(2) C(23) 73.1(2) . . . yes
P(1) Pt(1) P(2) C(29) -50.8(2) . . . yes
P(1) Pt(1) P(2) C(35) -168.2(2) . . . yes
P(1) Pt(1) C(2) C(1) 43(1) . . . yes
P(1) Pt(1) C(2) C(3) 177.7(7) . . . yes
P(1) Pt(1) C(2) C(43) 32(2) . . . yes
P(1) Pt(1) C(2) C(43) 59.0(10) . . 2_555 yes
P(1) Pt(1) C(2) C(44) -156(1) . . . yes
P(1) Pt(1) C(3) C(2) -4(1) . . . yes
P(1) Pt(1) C(3) C(4) 119.3(8) . . . yes
P(1) Pt(1) C(3) C(44) -26(1) . . . yes
P(1) Pt(1) C(3) C(45) 151(1) . . . yes
P(1) Pt(1) C(43) C(1) 56(4) . . . yes
P(1) Pt(1) C(43) C(2) -150(2) . . . yes
P(1) Pt(1) C(43) C(2) 82.8(9) . . 2_555 yes
P(1) Pt(1) C(43) C(43) 75.0(9) . . 2_555 yes
P(1) Pt(1) C(43) C(44) -154.8(10) . . . yes
P(1) Pt(1) C(44) C(2) 28(2) . . . yes
P(1) Pt(1) C(44) C(3) 163(1) . . . yes
P(1) Pt(1) C(44) C(43) 32(1) . . . yes
P(1) Pt(1) C(44) C(45) 162.3(6) . . . yes
P(1) Pt(1) C(45) C(3) -48(2) . . . yes
P(1) Pt(1) C(45) C(4) 77(2) . . . yes
P(1) Pt(1) C(45) C(44) -46(1) . . . yes
P(1) Pt(1) C(45) C(46) 68(2) . . . yes
P(1) C(5) C(6) C(7) -175.6(5) . . . yes
P(1) C(5) C(10) C(9) 175.5(4) . . . yes
P(1) C(11) C(12) C(13) -179.0(8) . . . yes
P(1) C(11) C(16) C(15) 178.6(5) . . . yes
P(1) C(17) C(18) C(19) -175.6(5) . . . yes
P(1) C(17) C(22) C(21) 174.5(5) . . . yes
P(2) Pt(1) P(1) C(5) -120.3(2) . . . yes
P(2) Pt(1) P(1) C(11) 122.7(2) . . . yes
P(2) Pt(1) P(1) C(17) 0.1(2) . . . yes
P(2) Pt(1) C(2) C(1) -139(1) . . . yes
P(2) Pt(1) C(2) C(3) -5(1) . . . yes
P(2) Pt(1) C(2) C(43) -150(1) . . . yes
P(2) Pt(1) C(2) C(43) -123.8(8) . . 2_555 yes
P(2) Pt(1) C(2) C(44) 20(2) . . . yes
P(2) Pt(1) C(3) C(2) 176.9(8) . . . yes
P(2) Pt(1) C(3) C(4) -59.7(7) . . . yes
P(2) Pt(1) C(3) C(44) 155(1) . . . yes
P(2) Pt(1) C(3) C(45) -27(1) . . . yes
P(2) Pt(1) C(43) C(1) -106(4) . . . yes
P(2) Pt(1) C(43) C(2) 46(2) . . . yes
P(2) Pt(1) C(43) C(2) -80(1) . . 2_555 yes
P(2) Pt(1) C(43) C(43) -88(1) . . 2_555 yes
P(2) Pt(1) C(43) C(44) 42(1) . . . yes
P(2) Pt(1) C(44) C(2) -164(1) . . . yes
P(2) Pt(1) C(44) C(3) -29(1) . . . yes
P(2) Pt(1) C(44) C(43) -160.9(7) . . . yes
P(2) Pt(1) C(44) C(45) -31.1(10) . . . yes
P(2) Pt(1) C(45) C(3) 153(1) . . . yes
P(2) Pt(1) C(45) C(4) -80(1) . . . yes
P(2) Pt(1) C(45) C(44) 155.0(8) . . . yes
P(2) Pt(1) C(45) C(46) -89(1) . . . yes
P(2) C(23) C(24) C(25) 176.4(5) . . . yes
P(2) C(23) C(28) C(27) -174.1(6) . . . yes
P(2) C(29) C(30) C(31) -178.2(5) . . . yes
P(2) C(29) C(34) C(33) 178.1(5) . . . yes
P(2) C(35) C(36) C(37) 170.2(6) . . . yes
P(2) C(35) C(40) C(39) -170.6(5) . . . yes
N(1) N(1) C(41) C(42) -11(4) 2_656 . . yes
N(1) N(1) C(41) C(42) 175(1) 2_656 . 2_656 yes
N(1) N(1) C(42) C(41) -3(1) 2_656 2_656 . yes
N(1) C(41) N(1) C(42) -175(1) . 2_656 2_656 yes
N(1) C(42) C(41) C(42) -176(1) . . 2_656 yes
C(1) C(2) Pt(1) C(3) -134(2) . . . yes
C(1) C(2) Pt(1) C(43) 11(2) . . . yes
C(1) C(2) Pt(1) C(44) -159(3) . . . yes
C(1) C(2) Pt(1) C(45) -126(2) . . . yes
C(1) C(2) C(3) C(4) -13(3) . . . yes
C(1) C(2) C(3) C(44) -168(4) . . . yes
C(1) C(2) C(3) C(45) 6(6) . . . yes
C(1) C(2) C(43) C(2) -33(6) . . 2_555 yes
C(1) C(2) C(43) C(43) -17(5) . . 2_555 yes
C(1) C(2) C(43) C(44) -90(16) . . . yes
C(1) C(2) C(43) C(2) 146(5) . 2_555 2_555 yes
C(1) C(2) C(43) C(43) 17(3) . 2_555 . yes
C(1) C(2) C(43) C(44) 153(3) . 2_555 2_555 yes
C(1) C(2) C(44) C(3) 24(10) . . . yes
C(1) C(2) C(44) C(43) 50(12) . . . yes
C(1) C(2) C(44) C(45) 23(10) . . . yes
C(1) C(2) Pt(1) C(3) -134(2) 2_555 2_555 2_555 yes
C(1) C(2) Pt(1) C(43) 11(2) 2_555 2_555 2_555 yes
C(1) C(2) Pt(1) C(44) -159(3) 2_555 2_555 2_555 yes
C(1) C(2) Pt(1) C(45) -126(2) 2_555 2_555 2_555 yes
C(1) C(2) C(3) C(4) -13(3) 2_555 2_555 2_555 yes
C(1) C(2) C(3) C(44) -168(4) 2_555 2_555 2_555 yes
C(1) C(2) C(3) C(45) 6(6) 2_555 2_555 2_555 yes
C(1) C(2) C(43) C(2) 146(5) 2_555 . . yes
C(1) C(2) C(43) C(43) 17(3) 2_555 . 2_555 yes
C(1) C(2) C(43) C(44) 153(3) 2_555 . . yes
C(1) C(2) C(43) C(2) -33(6) 2_555 2_555 . yes
C(1) C(2) C(43) C(43) -17(5) 2_555 2_555 . yes
C(1) C(2) C(43) C(44) -90(16) 2_555 2_555 2_555 yes
C(1) C(2) C(44) C(3) 24(10) 2_555 2_555 2_555 yes
C(1) C(2) C(44) C(43) 50(12) 2_555 2_555 2_555 yes
C(1) C(2) C(44) C(45) 23(10) 2_555 2_555 2_555 yes
C(1) C(43) Pt(1) C(2) -152(5) . . . yes
C(1) C(43) Pt(1) C(3) -126(4) . . . yes
C(1) C(43) Pt(1) C(44) -148(4) . . . yes
C(1) C(43) Pt(1) C(45) -117(4) . . . yes
C(1) C(43) C(2) C(3) 72(9) . . . yes
C(1) C(43) C(2) C(43) 17(5) . . 2_555 yes
C(1) C(43) C(2) C(44) 90(16) . . . yes
C(1) C(43) C(2) C(3) -160(3) . 2_555 2_555 yes
C(1) C(43) C(2) C(43) -17(3) . 2_555 2_555 yes
C(1) C(43) C(2) C(44) -175(5) . 2_555 2_555 yes
C(1) C(43) C(43) C(2) -149(4) . 2_555 . yes
C(1) C(43) C(43) C(2) 149(4) . 2_555 2_555 yes
C(1) C(43) C(43) C(44) 158(2) . 2_555 2_555 yes
C(1) C(43) C(44) C(2) -101(16) . . . yes
C(1) C(43) C(44) C(3) 54(6) . . . yes
C(1) C(43) C(44) C(45) 53(6) . . . yes
C(1) C(43) Pt(1) C(2) -152(5) 2_555 2_555 2_555 yes
C(1) C(43) Pt(1) C(3) -126(4) 2_555 2_555 2_555 yes
C(1) C(43) Pt(1) C(44) -148(4) 2_555 2_555 2_555 yes
C(1) C(43) Pt(1) C(45) -117(4) 2_555 2_555 2_555 yes
C(1) C(43) C(2) C(3) -160(3) 2_555 . . yes
C(1) C(43) C(2) C(43) -17(3) 2_555 . . yes
C(1) C(43) C(2) C(44) -175(5) 2_555 . . yes
C(1) C(43) C(2) C(3) 72(9) 2_555 2_555 2_555 yes
C(1) C(43) C(2) C(43) 17(5) 2_555 2_555 . yes
C(1) C(43) C(2) C(44) 90(16) 2_555 2_555 2_555 yes
C(1) C(43) C(43) C(2) 149(4) 2_555 . . yes
C(1) C(43) C(43) C(2) -149(4) 2_555 . 2_555 yes
C(1) C(43) C(43) C(44) 158(2) 2_555 . . yes
C(1) C(43) C(44) C(2) -101(16) 2_555 2_555 2_555 yes
C(1) C(43) C(44) C(3) 54(6) 2_555 2_555 2_555 yes
C(1) C(43) C(44) C(45) 53(6) 2_555 2_555 2_555 yes
C(2) Pt(1) P(1) C(5) 57.9(6) . . . yes
C(2) Pt(1) P(1) C(11) -59.0(6) . . . yes
C(2) Pt(1) P(1) C(17) 178.4(6) . . . yes
C(2) Pt(1) P(2) C(23) -104.2(9) . . . yes
C(2) Pt(1) P(2) C(29) 131.9(8) . . . yes
C(2) Pt(1) P(2) C(35) 14.5(9) . . . yes
C(2) Pt(1) C(3) C(4) 123(1) . . . yes
C(2) Pt(1) C(3) C(44) -21(1) . . . yes
C(2) Pt(1) C(3) C(45) 155(2) . . . yes
C(2) Pt(1) C(43) C(43) -134(2) . . 2_555 yes
C(2) Pt(1) C(43) C(44) -4(2) . . . yes
C(2) Pt(1) C(44) C(3) 135(2) . . . yes
C(2) Pt(1) C(44) C(43) 4(1) . . . yes
C(2) Pt(1) C(44) C(45) 133(2) . . . yes
C(2) Pt(1) C(45) C(3) -19(1) . . . yes
C(2) Pt(1) C(45) C(4) 106(1) . . . yes
C(2) Pt(1) C(45) C(44) -17.5(10) . . . yes
C(2) Pt(1) C(45) C(46) 97(1) . . . yes
C(2) C(1) C(2) C(3) 7(1) . 2_555 2_555 yes
C(2) C(1) C(2) C(43) -15(2) . 2_555 . yes
C(2) C(1) C(2) C(43) 131(8) . 2_555 2_555 yes
C(2) C(1) C(2) C(44) -7(8) . 2_555 2_555 yes
C(2) C(1) C(43) C(43) 44(7) . . 2_555 yes
C(2) C(1) C(43) C(44) 13(4) . . . yes
C(2) C(1) C(43) C(43) -14(2) . 2_555 . yes
C(2) C(1) C(43) C(44) -45(5) . 2_555 2_555 yes
C(2) C(3) Pt(1) C(43) -11.5(9) . . . yes
C(2) C(3) Pt(1) C(44) 21(1) . . . yes
C(2) C(3) Pt(1) C(45) -155(2) . . . yes
C(2) C(3) C(4) C(4) 6(2) . . 2_555 yes
C(2) C(3) C(4) C(45) 163(4) . . . yes
C(2) C(3) C(4) C(46) 7(2) . . . yes
C(2) C(3) C(44) C(43) -3(2) . . . yes
C(2) C(3) C(44) C(45) 42(59) . . . yes
C(2) C(3) C(45) C(4) -32(8) . . . yes
C(2) C(3) C(45) C(44) -37(53) . . . yes
C(2) C(3) C(45) C(46) -24(7) . . . yes
C(2) C(43) Pt(1) C(3) 26(2) . . . yes
C(2) C(43) Pt(1) C(44) 4(2) . . . yes
C(2) C(43) Pt(1) C(45) 35(2) . . . yes
C(2) C(43) C(1) C(43) -44(7) . . 2_555 yes
C(2) C(43) C(2) C(3) -14(2) . 2_555 2_555 yes
C(2) C(43) C(2) C(43) 129(7) . 2_555 2_555 yes
C(2) C(43) C(2) C(44) -28(4) . 2_555 2_555 yes
C(2) C(43) C(43) C(2) -61(8) . 2_555 2_555 yes
C(2) C(43) C(43) C(44) -52(6) . 2_555 2_555 yes
C(2) C(43) C(44) C(3) 155(15) . . . yes
C(2) C(43) C(44) C(45) 154(15) . . . yes
C(2) C(43) Pt(1) C(3) -100(1) 2_555 2_555 2_555 yes
C(2) C(43) Pt(1) C(44) -122(1) 2_555 2_555 2_555 yes
C(2) C(43) Pt(1) C(45) -91(1) 2_555 2_555 2_555 yes
C(2) C(43) C(1) C(43) 14(2) 2_555 . . yes
C(2) C(43) C(2) C(3) 39(4) 2_555 2_555 2_555 yes
C(2) C(43) C(2) C(43) -15(1) 2_555 2_555 . yes
C(2) C(43) C(2) C(44) 57(15) 2_555 2_555 2_555 yes
C(2) C(43) C(43) C(2) 61(8) 2_555 . 2_555 yes
C(2) C(43) C(43) C(44) 9(3) 2_555 . . yes
C(2) C(43) C(44) C(3) 29(3) 2_555 2_555 2_555 yes
C(2) C(43) C(44) C(45) 27(2) 2_555 2_555 2_555 yes
C(2) C(44) Pt(1) C(3) -135(2) . . . yes
C(2) C(44) Pt(1) C(43) -4(1) . . . yes
C(2) C(44) Pt(1) C(45) -133(2) . . . yes
C(2) C(44) C(3) C(4) -37(5) . . . yes
C(2) C(44) C(3) C(45) -42(59) . . . yes
C(2) C(44) C(43) C(43) -113(15) . . 2_555 yes
C(2) C(44) C(45) C(3) 138(58) . . . yes
C(2) C(44) C(45) C(4) -36(4) . . . yes
C(2) C(44) C(45) C(46) -28(3) . . . yes
C(3) Pt(1) P(1) C(5) 60.7(7) . . . yes
C(3) Pt(1) P(1) C(11) -56.2(7) . . . yes
C(3) Pt(1) P(1) C(17) -178.8(7) . . . yes
C(3) Pt(1) P(2) C(23) -107.5(4) . . . yes
C(3) Pt(1) P(2) C(29) 128.6(4) . . . yes
C(3) Pt(1) P(2) C(35) 11.2(4) . . . yes
C(3) Pt(1) C(2) C(43) -145(2) . . . yes
C(3) Pt(1) C(2) C(43) -118(1) . . 2_555 yes
C(3) Pt(1) C(2) C(44) 25(1) . . . yes
C(3) Pt(1) C(43) C(43) -108.7(9) . . 2_555 yes
C(3) Pt(1) C(43) C(44) 21.5(10) . . . yes
C(3) Pt(1) C(44) C(43) -130(1) . . . yes
C(3) Pt(1) C(44) C(45) -1(1) . . . yes
C(3) Pt(1) C(45) C(4) 126(2) . . . yes
C(3) Pt(1) C(45) C(44) 1(1) . . . yes
C(3) Pt(1) C(45) C(46) 116(2) . . . yes
C(3) C(2) Pt(1) C(43) 145(2) . . . yes
C(3) C(2) Pt(1) C(44) -25(1) . . . yes
C(3) C(2) Pt(1) C(45) 7.6(7) . . . yes
C(3) C(2) C(1) C(43) -123(8) . . . yes
C(3) C(2) C(1) C(43) 23(3) . . 2_555 yes
C(3) C(2) C(43) C(43) 54(6) . . 2_555 yes
C(3) C(2) C(43) C(44) -18(12) . . . yes
C(3) C(2) C(43) C(43) -143(5) . 2_555 . yes
C(3) C(2) C(43) C(44) -7(2) . 2_555 2_555 yes
C(3) C(2) C(44) C(43) 26(16) . . . yes
C(3) C(2) C(44) C(45) -1(1) . . . yes
C(3) C(4) C(4) C(3) -2(2) . 2_555 2_555 yes
C(3) C(4) C(4) C(45) -12(3) . 2_555 2_555 yes
C(3) C(4) C(4) C(46) 178(1) . 2_555 . yes
C(3) C(4) C(45) C(44) 0(2) . . . yes
C(3) C(4) C(45) C(46) -33(5) . . . yes
C(3) C(4) C(46) C(4) -1(1) . . 2_555 yes
C(3) C(4) C(46) C(45) 12(2) . . . yes
C(3) C(4) C(46) C(45) -8(2) . . 2_555 yes
C(3) C(44) Pt(1) C(43) 130(1) . . . yes
C(3) C(44) Pt(1) C(45) 1(1) . . . yes
C(3) C(44) C(2) C(43) -26(16) . . . yes
C(3) C(44) C(2) C(43) 28(6) . . 2_555 yes
C(3) C(44) C(43) C(43) 42(4) . . 2_555 yes
C(3) C(44) C(45) C(4) -174(58) . . . yes
C(3) C(44) C(45) C(46) -167(58) . . . yes
C(3) C(45) Pt(1) C(43) -31(1) . . . yes
C(3) C(45) Pt(1) C(44) -1(1) . . . yes
C(3) C(45) C(4) C(4) 29(5) . . 2_555 yes
C(3) C(45) C(4) C(46) 33(5) . . . yes
C(3) C(45) C(44) C(43) 135(58) . . . yes
C(3) C(45) C(46) C(4) -151(5) . . . yes
C(3) C(45) C(46) C(4) 20(3) . . 2_555 yes
C(3) C(45) C(46) C(45) 12(2) . . 2_555 yes
C(4) C(3) Pt(1) C(43) 112.0(9) . . . yes
C(4) C(3) Pt(1) C(44) 145(1) . . . yes
C(4) C(3) Pt(1) C(45) -31(1) . . . yes
C(4) C(3) C(2) C(43) -34(4) . . . yes
C(4) C(3) C(2) C(43) -6(2) . . 2_555 yes
C(4) C(3) C(2) C(44) 154(3) . . . yes
C(4) C(3) C(44) C(43) -40(4) . . . yes
C(4) C(3) C(44) C(45) 4(55) . . . yes
C(4) C(3) C(45) C(44) -5(60) . . . yes
C(4) C(3) C(45) C(46) 7(1) . . . yes
C(4) C(4) C(3) C(44) 23(3) 2_555 2_555 2_555 yes
C(4) C(4) C(3) C(45) -157(4) 2_555 2_555 2_555 yes
C(4) C(4) C(45) C(44) 29(3) 2_555 2_555 2_555 yes
C(4) C(4) C(45) C(46) -3(1) 2_555 2_555 . yes
C(4) C(4) C(46) C(45) -6(1) 2_555 . . yes
C(4) C(4) C(46) C(45) 13(3) 2_555 . 2_555 yes
C(4) C(45) Pt(1) C(43) 94(1) . . . yes
C(4) C(45) Pt(1) C(44) 124(1) . . . yes
C(4) C(45) C(3) C(44) 5(60) . . . yes
C(4) C(45) C(44) C(43) -39(3) . . . yes
C(4) C(45) C(46) C(45) 164(3) . . 2_555 yes
C(4) C(46) C(4) C(45) -13(3) . 2_555 2_555 yes
C(4) C(46) C(45) C(44) -151(3) . . . yes
C(4) C(46) C(45) C(44) 20(2) . 2_555 2_555 yes
C(5) P(1) Pt(1) C(43) 66.5(4) . . . yes
C(5) P(1) Pt(1) C(44) 48.3(6) . . . yes
C(5) P(1) Pt(1) C(45) 82(1) . . . yes
C(5) P(1) C(11) C(12) 3.2(7) . . . yes
C(5) P(1) C(11) C(16) -172.0(5) . . . yes
C(5) P(1) C(17) C(18) -140.3(5) . . . yes
C(5) P(1) C(17) C(22) 44.9(5) . . . yes
C(5) C(6) C(7) C(8) -1.2(10) . . . yes
C(5) C(10) C(9) C(8) 1.3(9) . . . yes
C(6) C(5) P(1) C(11) 116.1(5) . . . yes
C(6) C(5) P(1) C(17) -134.8(5) . . . yes
C(6) C(5) C(10) C(9) -3.2(8) . . . yes
C(6) C(7) C(8) C(9) 0(1) . . . yes
C(7) C(6) C(5) C(10) 3.1(9) . . . yes
C(7) C(8) C(9) C(10) 0.6(10) . . . yes
C(10) C(5) P(1) C(11) -62.6(5) . . . yes
C(10) C(5) P(1) C(17) 46.5(5) . . . yes
C(11) P(1) Pt(1) C(43) -50.4(5) . . . yes
C(11) P(1) Pt(1) C(44) -68.7(6) . . . yes
C(11) P(1) Pt(1) C(45) -34(1) . . . yes
C(11) P(1) C(17) C(18) -31.3(6) . . . yes
C(11) P(1) C(17) C(22) 153.8(5) . . . yes
C(11) C(12) C(13) C(14) 1(1) . . . yes
C(11) C(16) C(15) C(14) 0(1) . . . yes
C(12) C(11) P(1) C(17) -103.8(7) . . . yes
C(12) C(11) C(16) C(15) 3(1) . . . yes
C(12) C(13) C(14) C(15) 1(1) . . . yes
C(13) C(12) C(11) C(16) -3(1) . . . yes
C(13) C(14) C(15) C(16) -1(1) . . . yes
C(16) C(11) P(1) C(17) 81.0(6) . . . yes
C(17) P(1) Pt(1) C(43) -173.0(4) . . . yes
C(17) P(1) Pt(1) C(44) 168.7(6) . . . yes
C(17) P(1) Pt(1) C(45) -157(1) . . . yes
C(17) C(18) C(19) C(20) 1(1) . . . yes
C(17) C(22) C(21) C(20) 1(1) . . . yes
C(18) C(17) C(22) C(21) -0.5(10) . . . yes
C(18) C(19) C(20) C(21) 0(1) . . . yes
C(19) C(18) C(17) C(22) -0.7(9) . . . yes
C(19) C(20) C(21) C(22) 0(1) . . . yes
C(23) P(2) Pt(1) C(43) -124(1) . . . yes
C(23) P(2) Pt(1) C(44) -96.0(6) . . . yes
C(23) P(2) Pt(1) C(45) -114.2(5) . . . yes
C(23) P(2) C(29) C(30) -172.8(5) . . . yes
C(23) P(2) C(29) C(34) 8.5(6) . . . yes
C(23) P(2) C(35) C(36) 53.1(5) . . . yes
C(23) P(2) C(35) C(40) -134.7(5) . . . yes
C(23) C(24) C(25) C(26) 0(1) . . . yes
C(23) C(28) C(27) C(26) -4(1) . . . yes
C(24) C(23) P(2) C(29) -66.5(6) . . . yes
C(24) C(23) P(2) C(35) 41.9(6) . . . yes
C(24) C(23) C(28) C(27) 5(1) . . . yes
C(24) C(25) C(26) C(27) 2(1) . . . yes
C(25) C(24) C(23) C(28) -3(1) . . . yes
C(25) C(26) C(27) C(28) 0(1) . . . yes
C(28) C(23) P(2) C(29) 113.4(6) . . . yes
C(28) C(23) P(2) C(35) -138.2(6) . . . yes
C(29) P(2) Pt(1) C(43) 111(1) . . . yes
C(29) P(2) Pt(1) C(44) 140.1(6) . . . yes
C(29) P(2) Pt(1) C(45) 121.9(4) . . . yes
C(29) P(2) C(35) C(36) 163.7(5) . . . yes
C(29) P(2) C(35) C(40) -24.1(6) . . . yes
C(29) C(30) C(31) C(32) 0(1) . . . yes
C(29) C(34) C(33) C(32) 0(1) . . . yes
C(30) C(29) P(2) C(35) 79.5(5) . . . yes
C(30) C(29) C(34) C(33) -0.6(10) . . . yes
C(30) C(31) C(32) C(33) 0(1) . . . yes
C(31) C(30) C(29) C(34) 0.6(10) . . . yes
C(31) C(32) C(33) C(34) 0(1) . . . yes
C(34) C(29) P(2) C(35) -99.2(6) . . . yes
C(35) P(2) Pt(1) C(43) -5(1) . . . yes
C(35) P(2) Pt(1) C(44) 22.7(6) . . . yes
C(35) P(2) Pt(1) C(45) 4.6(5) . . . yes
C(35) C(36) C(37) C(38) 0(1) . . . yes
C(35) C(40) C(39) C(38) 1(1) . . . yes
C(36) C(35) C(40) C(39) 1.5(9) . . . yes
C(36) C(37) C(38) C(39) 2(1) . . . yes
C(37) C(36) C(35) C(40) -2.3(10) . . . yes
C(37) C(38) C(39) C(40) -3(1) . . . yes
C(41) N(1) N(1) C(42) 3(1) . 2_656 2_656 yes
C(41) N(1) N(1) C(42) 3(1) 2_656 . . yes
C(42) N(1) N(1) C(42) 7(2) . 2_656 2_656 yes
C(43) Pt(1) C(2) C(44) 171(3) . . . yes
C(43) Pt(1) C(3) C(44) -33(1) . . . yes
C(43) Pt(1) C(3) C(45) 143(1) . . . yes
C(43) Pt(1) C(44) C(45) 129(1) . . . yes
C(43) Pt(1) C(45) C(44) -29.4(9) . . . yes
C(43) Pt(1) C(45) C(46) 85(1) . . . yes
C(43) C(1) C(2) C(44) -138(13) . . . yes
C(43) C(1) C(2) C(44) 8(9) . 2_555 2_555 yes
C(43) C(1) C(43) C(44) -31(4) . 2_555 2_555 yes
C(43) C(2) Pt(1) C(44) -171(3) . . . yes
C(43) C(2) Pt(1) C(45) -138(2) . . . yes
C(43) C(2) C(3) C(44) 170(6) . . . yes
C(43) C(2) C(3) C(45) -14(7) . . . yes
C(43) C(2) C(43) C(2) 129(7) . 2_555 2_555 yes
C(43) C(2) C(43) C(44) 136(5) . 2_555 2_555 yes
C(43) C(2) C(44) C(45) -27(16) . . . yes
C(43) C(2) Pt(1) C(44) -144(2) 2_555 2_555 2_555 yes
C(43) C(2) Pt(1) C(45) -111(1) 2_555 2_555 2_555 yes
C(43) C(2) C(3) C(44) -161(4) 2_555 2_555 2_555 yes
C(43) C(2) C(3) C(45) 13(6) 2_555 2_555 2_555 yes
C(43) C(2) C(43) C(2) -15(1) 2_555 2_555 . yes
C(43) C(2) C(43) C(44) -73(16) 2_555 2_555 2_555 yes
C(43) C(2) C(44) C(45) 27(6) 2_555 2_555 2_555 yes
C(43) C(43) Pt(1) C(44) -130(1) 2_555 2_555 2_555 yes
C(43) C(43) Pt(1) C(45) -99.3(9) 2_555 2_555 2_555 yes
C(43) C(43) C(2) C(44) -157(7) 2_555 . . yes
C(43) C(43) C(2) C(44) 73(16) 2_555 2_555 2_555 yes
C(43) C(43) C(44) C(45) 41(3) 2_555 2_555 2_555 yes
C(43) C(44) Pt(1) C(45) -129(1) . . . yes
C(43) C(44) C(3) C(45) -45(58) . . . yes
C(43) C(44) C(45) C(46) -31(2) . . . yes
C(44) Pt(1) C(3) C(45) 177(2) . . . yes
C(44) Pt(1) C(45) C(46) 115(1) . . . yes
C(44) C(2) Pt(1) C(45) 33(1) . . . yes
C(44) C(2) C(3) C(45) 175(7) . . . yes
C(44) C(3) Pt(1) C(45) -177(2) . . . yes
C(44) C(3) C(4) C(45) -179(5) . . . yes
C(44) C(3) C(4) C(46) 23(4) . . . yes
C(44) C(3) C(45) C(46) 13(59) . . . yes
C(44) C(43) Pt(1) C(45) 30(1) . . . yes
C(44) C(43) C(43) C(44) -42(5) . 2_555 2_555 yes
C(44) C(45) C(4) C(46) 33(4) . . . yes
C(44) C(45) C(46) C(45) 13(1) . . 2_555 yes
C(45) C(3) C(4) C(46) -156(4) . . . yes
C(45) C(4) C(4) C(45) -21(4) . 2_555 2_555 yes
C(45) C(4) C(4) C(46) 169(2) . 2_555 . yes
C(45) C(4) C(4) C(46) 169(2) . 2_555 . yes
